data_2105933
loop_
_publ_author_name
'Allan, David R.'
'Bailey, Daniel'
'Bird, Nigel'
'Blake, Alexander J.'
'Champness, Neil R.'
'Huang, Deguang'
'Keane, Conal P.'
'McMaster, Jonathan'
'Prior, Timothy J.'
'Tidey, Jeremiah P.'
'Schr\"oder, Martin'

_publ_section_title
;
 High-pressure studies of palladium and platinum thioether macrocyclic
 dihalide complexes
;
_journal_coeditor_code XK5015
_journal_issue 3
_journal_name_full 'Acta Crystallographica Section B'
_journal_page_first 469
_journal_page_last 486
_journal_paper_doi 10.1107/S2052520614008786
_journal_volume 70
_journal_year 2014
_chemical_formula_moiety 'C6 H12 I2 Pt S3'
_chemical_formula_sum 'C6 H12 I2 Pt S3'
_chemical_formula_weight 629.23
_chemical_name_systematic
;
 ?
;
_space_group_crystal_system orthorhombic
_space_group_IT_number 19
_space_group_name_Hall 'P 2ac 2ab'
_space_group_name_H-M_alt 'P 21 21 21'
_symmetry_space_group_name_Hall 'P 2ac 2ab'
_symmetry_space_group_name_H-M 'P 21 21 21'
_atom_sites_solution_hydrogens geom
_atom_sites_solution_primary isomor
_atom_sites_solution_secondary difmap
_cell_angle_alpha 90.00
_cell_angle_beta 90.00
_cell_angle_gamma 90.00
_cell_formula_units_Z 4
_cell_length_a 7.0675(7)
_cell_length_b 11.3851(14)
_cell_length_c 12.215(17)
_cell_measurement_pressure 6130000
_cell_measurement_reflns_used 1506
_cell_measurement_temperature 296(2)
_cell_measurement_theta_max 29.6265
_cell_measurement_theta_min 2.7936
_cell_volume 982.9(14)
_computing_cell_refinement
;
CrysAlisPro, Agilent Technologies,
Version 1.171.35.11 (release 16-05-2011 CrysAlis171 .NET)
(compiled May 16 2011,17:55:39)
;
_computing_data_collection
;
CrysAlisPro, Agilent Technologies,
Version 1.171.35.11 (release 16-05-2011 CrysAlis171 .NET)
(compiled May 16 2011,17:55:39)
;
_computing_data_reduction
;
CrysAlisPro, Agilent Technologies,
Version 1.171.35.11 (release 16-05-2011 CrysAlis171 .NET)
(compiled May 16 2011,17:55:39)
;
_computing_structure_refinement
;
SHELX, G.M. Sheldrick, Acta Cryst.
(2008). A64, 112-122
;
_diffrn_ambient_temperature 296(2)
_diffrn_measured_fraction_theta_full 0.259
_diffrn_measured_fraction_theta_max 0.221
_diffrn_measurement_device_type 'dtrek-CrysAlisPro-abstract goniometer imported rigaku-d*trek images'
_diffrn_measurement_method '\w scans'
_diffrn_radiation_monochromator 'silicon double crystal'
_diffrn_radiation_source 'Diamond Light Source Beamline I19'
_diffrn_radiation_type synchrotron
_diffrn_radiation_wavelength 0.6889
_diffrn_reflns_av_R_equivalents 0.106
_diffrn_reflns_limit_h_max 10
_diffrn_reflns_limit_h_min -8
_diffrn_reflns_limit_k_max 13
_diffrn_reflns_limit_k_min -14
_diffrn_reflns_limit_l_max 5
_diffrn_reflns_limit_l_min -5
_diffrn_reflns_number 2189
_diffrn_reflns_theta_full 27.50
_diffrn_reflns_theta_max 29.63
_diffrn_reflns_theta_min 3.47
_exptl_absorpt_coefficient_mu 21.135
_exptl_absorpt_correction_T_max 1.00000
_exptl_absorpt_correction_T_min 0.40974
_exptl_absorpt_correction_type multi-scan
_exptl_absorpt_process_details
;
CrysAlisPro, Agilent Technologies,
Version 1.171.35.11 (release 16-05-2011 CrysAlis171 .NET)
(compiled May 16 2011,17:55:39)
Empirical absorption correction using spherical harmonics,
 implemented in SCALE3 ABSPACK scaling algorithm.
;
_exptl_crystal_colour orange
_exptl_crystal_density_diffrn 4.252
_exptl_crystal_density_method 'not measured'
_exptl_crystal_description 'parallelogram plate'
_exptl_crystal_F_000 1120
_exptl_crystal_size_max 0.11
_exptl_crystal_size_mid 0.05
_exptl_crystal_size_min 0.02
_refine_diff_density_max 1.28
_refine_diff_density_min -1.35
_refine_ls_abs_structure_details 'Flack H D (1983), Acta Cryst. A39, 876-881'
_refine_ls_abs_structure_Flack 0.75(4)
_refine_ls_extinction_coef 0.0019(8)
_refine_ls_extinction_expression Fc^*^=kFc[1+0.001xFc^2^\l^3^/sin(2\q)]^-1/4^
_refine_ls_extinction_method SHELXL
_refine_ls_goodness_of_fit_ref 1.03
_refine_ls_hydrogen_treatment constr
_refine_ls_matrix_type full
_refine_ls_number_parameters 111
_refine_ls_number_reflns 602
_refine_ls_number_restraints 103
_refine_ls_restrained_S_all 0.95
_refine_ls_R_factor_all 0.0691
_refine_ls_R_factor_gt 0.0614
_refine_ls_shift/su_max 0.000
_refine_ls_shift/su_mean 0.000
_refine_ls_structure_factor_coef Fsqd
_refine_ls_weighting_details 'calc w=1/[\s^2^(Fo^2^)+(0.074P)^2^] where P=(Fo^2^+2Fc^2^)/3'
_refine_ls_weighting_scheme calc
_refine_ls_wR_factor_gt 0.128
_refine_ls_wR_factor_ref 0.136
_reflns_number_gt 516
_reflns_number_total 602
_reflns_threshold_expression >2sigma(I)
_cod_data_source_file xk5015sup1.cif
_cod_data_source_block cmpd_6_61.3_kbar
_cod_database_code 2105933
_cod_database_fobs_code 2105933

loop_
_space_group_symop_id
_space_group_symop_operation_xyz
1 'x, y, z'
2 '-x+1/2, -y, z+1/2'
3 '-x, y+1/2, -z+1/2'
4 'x+1/2, -y+1/2, -z'

loop_
_atom_site_type_symbol
_atom_site_label
_atom_site_fract_x
_atom_site_fract_y
_atom_site_fract_z
_atom_site_U_iso_or_equiv
_atom_site_adp_type
_atom_site_calc_flag
_atom_site_refinement_flags
_atom_site_occupancy
_atom_site_symmetry_multiplicity
Pt Pt1 0.89866(15) 0.12575(11) 0.6132(3) 0.0220(17) Uani d DU 1 1
I I1 0.7191(4) 0.2552(3) 0.7502(9) 0.049(3) Uani d U 1 1
I I2 1.1643(3) 0.0711(2) 0.7496(8) 0.035(2) Uani d U 1 1
S S1 0.6825(12) -0.1013(7) 0.622(2) 0.028(4) Uani d DU 1 1
S S4 0.6794(10) 0.1838(7) 0.4941(18) 0.025(3) Uani d DU 1 1
S S7 1.0439(9) 0.0305(8) 0.4774(16) 0.021(2) Uani d DU 1 1
C C2 0.512(4) -0.046(2) 0.523(4) 0.026(4) Uani d DU 1 1
H H2A 0.5510 -0.0729 0.4510 0.031 Uiso calc R 1 1
H H2B 0.3913 -0.0823 0.5386 0.031 Uiso calc R 1 1
C C3 0.478(3) 0.0863(18) 0.514(8) 0.025(4) Uani d DU 1 1
H H3A 0.4141 0.1109 0.5808 0.031 Uiso calc R 1 1
H H3B 0.3907 0.0993 0.4543 0.031 Uiso calc R 1 1
C C5 0.757(5) 0.139(2) 0.358(2) 0.027(3) Uani d DU 1 1
H H5A 0.6478 0.1264 0.3116 0.033 Uiso calc R 1 1
H H5B 0.8342 0.2001 0.3260 0.033 Uiso calc R 1 1
C C6 0.871(4) 0.026(2) 0.367(3) 0.026(3) Uani d DU 1 1
H H6A 0.9357 0.0117 0.2986 0.031 Uiso calc R 1 1
H H6B 0.7850 -0.0394 0.3798 0.031 Uiso calc R 1 1
C C8 1.043(3) -0.1274(14) 0.494(6) 0.024(4) Uani d DU 1 1
H H8A 1.0602 -0.1632 0.4223 0.028 Uiso calc R 1 1
H H8B 1.1499 -0.1496 0.5388 0.028 Uiso calc R 1 1
C C9 0.865(4) -0.177(3) 0.545(5) 0.025(4) Uani d DU 1 1
H H9A 0.9077 -0.2398 0.5924 0.030 Uiso calc R 1 1
H H9B 0.7983 -0.2156 0.4850 0.030 Uiso calc R 1 1

loop_
_atom_site_aniso_label
_atom_site_aniso_U_11
_atom_site_aniso_U_22
_atom_site_aniso_U_33
_atom_site_aniso_U_12
_atom_site_aniso_U_13
_atom_site_aniso_U_23
Pt1 0.0094(5) 0.0218(7) 0.035(5) -0.0013(4) -0.0006(10) -0.0024(15)
I1 0.0426(15) 0.0530(16) 0.051(8) 0.0092(11) 0.006(3) -0.022(4)
I2 0.0255(10) 0.0461(15) 0.034(7) 0.0043(9) -0.010(2) -0.006(3)
S1 0.019(3) 0.027(3) 0.038(12) -0.001(2) 0.003(4) 0.011(4)
S4 0.012(2) 0.021(3) 0.040(7) -0.002(2) -0.002(4) 0.005(5)
S7 0.012(3) 0.023(4) 0.029(7) -0.002(2) 0.000(4) 0.001(5)
C2 0.012(5) 0.024(5) 0.041(12) -0.006(4) -0.001(6) 0.006(7)
C3 0.010(5) 0.025(6) 0.042(11) -0.003(4) -0.004(5) 0.004(7)
C5 0.018(6) 0.027(7) 0.036(6) 0.000(5) -0.003(5) 0.008(7)
C6 0.019(6) 0.028(7) 0.030(7) 0.001(5) -0.004(6) 0.003(6)
C8 0.018(6) 0.021(4) 0.031(11) 0.002(5) -0.002(6) 0.000(5)
C9 0.021(6) 0.020(4) 0.035(12) -0.001(4) -0.002(7) 0.004(6)

loop_
_atom_type_symbol
_atom_type_description
_atom_type_scat_dispersion_real
_atom_type_scat_dispersion_imag
_atom_type_scat_source
C C 0.0032 0.0015 'International Tables Vol C Tables 4.2.6.8 and 6.1.1.4'
H H 0.0000 0.0000 'International Tables Vol C Tables 4.2.6.8 and 6.1.1.4'
S S 0.1181 0.1169 'International Tables Vol C Tables 4.2.6.8 and 6.1.1.4'
Pt Pt -1.3879 8.1780 'International Tables Vol C Tables 4.2.6.8 and 6.1.1.4'
I I -0.4624 1.7349 'International Tables Vol C Tables 4.2.6.8 and 6.1.1.4'

loop_
_geom_angle_atom_site_label_1
_geom_angle_atom_site_label_2
_geom_angle_atom_site_label_3
_geom_angle_site_symmetry_1
_geom_angle_site_symmetry_3
_geom_angle
I1 Pt1 I2 . . 94.4(3)
I1 Pt1 S1 . . 102.7(4)
I1 Pt1 S4 . 4_556 100.6(3)
I2 Pt1 S1 . . 98.1(4)
I2 Pt1 S4 . 4_556 88.7(3)
S1 Pt1 S4 . 4_556 155.1(6)
S4 Pt1 I1 . . 84.9(5)
S4 Pt1 I2 . . 176.3(2)
S4 Pt1 S1 . . 85.6(4)
S4 Pt1 S4 . 4_556 87.88(14)
S4 Pt1 S7 . . 88.8(7)
S7 Pt1 I1 . . 172.5(5)
S7 Pt1 I2 . . 91.6(4)
S7 Pt1 S1 . . 80.9(5)
S7 Pt1 S4 . 4_556 75.0(3)
Pt1 I1 I2 . 3_756 116.7(2)
Pt1 I1 I2 . 1_455 99.46(17)
I2 I1 I2 3_756 1_455 131.01(8)
C2 S1 Pt1 . . 90.8(9)
C9 S1 Pt1 . . 91.8(11)
C9 S1 C2 . . 107(2)
C3 S4 Pt1 . . 106(2)
C5 S4 Pt1 . . 107.6(11)
C5 S4 C3 . . 101(3)
C6 S7 Pt1 . . 104.8(12)
C8 S7 Pt1 . . 114(2)
C8 S7 C6 . . 93(2)
S1 C2 H2A . . 107.4
S1 C2 H2B . . 107.4
H2A C2 H2B . . 107.0
C3 C2 S1 . . 120(4)
C3 C2 H2A . . 107.4
C3 C2 H2B . . 107.4
S4 C3 H3A . . 107.5
S4 C3 H3B . . 107.5
C2 C3 S4 . . 119.1(19)
C2 C3 H3A . . 107.5
C2 C3 H3B . . 107.5
H3A C3 H3B . . 107.0
S4 C5 H5A . . 109.8
S4 C5 H5B . . 109.8
H5A C5 H5B . . 108.3
C6 C5 S4 . . 109(2)
C6 C5 H5A . . 109.8
C6 C5 H5B . . 109.8
S7 C6 H6A . . 109.1
S7 C6 H6B . . 109.1
C5 C6 S7 . . 112.6(19)
C5 C6 H6A . . 109.1
C5 C6 H6B . . 109.1
H6A C6 H6B . . 107.8
S7 C8 H8A . . 108.5
S7 C8 H8B . . 108.5
H8A C8 H8B . . 107.5
C9 C8 S7 . . 115(2)
C9 C8 H8A . . 108.5
C9 C8 H8B . . 108.5
S1 C9 H9A . . 105.1
S1 C9 H9B . . 105.1
C8 C9 S1 . . 129(3)
C8 C9 H9A . . 105.1
C8 C9 H9B . . 105.1
H9A C9 H9B . . 105.9

loop_
_geom_bond_atom_site_label_1
_geom_bond_atom_site_label_2
_geom_bond_site_symmetry_2
_geom_bond_distance
Pt1 I1 . 2.566(8)
Pt1 I2 . 2.586(7)
Pt1 S1 . 3.005(9)
Pt1 S4 4_556 3.218(10)
Pt1 S4 . 2.226(15)
Pt1 S7 . 2.231(15)
I1 I2 3_756 3.690(4)
I1 I2 1_455 4.446(4)
S1 C2 . 1.820(10)
S1 C9 . 1.813(10)
S4 C3 . 1.822(10)
S4 C5 . 1.820(10)
S7 C6 . 1.819(10)
S7 C8 . 1.809(10)
C2 H2A . 0.9700
C2 H2B . 0.9700
C2 C3 . 1.524(10)
C3 H3A . 0.9700
C3 H3B . 0.9700
C5 H5A . 0.9700
C5 H5B . 0.9700
C5 C6 . 1.523(10)
C6 H6A . 0.9700
C6 H6B . 0.9700
C8 H8A . 0.9700
C8 H8B . 0.9700
C8 C9 . 1.515(10)
C9 H9A . 0.9700
C9 H9B . 0.9700

loop_
_geom_torsion_atom_site_label_1
_geom_torsion_atom_site_label_2
_geom_torsion_atom_site_label_3
_geom_torsion_atom_site_label_4
_geom_torsion_site_symmetry_1
_geom_torsion_site_symmetry_4
_geom_torsion
Pt1 S1 C2 C3 . . -27(4)
Pt1 S1 C9 C8 . . -4(5)
Pt1 S4 C3 C2 . . -46(7)
Pt1 S4 C5 C6 . . 32(2)
Pt1 S7 C6 C5 . . 39(3)
Pt1 S7 C8 C9 . . 36(5)
I1 Pt1 S1 C2 . . 84.2(14)
I1 Pt1 S1 C9 . . -168.7(19)
I1 Pt1 S4 C3 . . -84(2)
I1 Pt1 S4 C5 . . 168.9(11)
I1 Pt1 S7 C6 . . -47(2)
I1 Pt1 S7 C8 . . -147(2)
I2 Pt1 I1 I2 . 3_756 92.4(3)
I2 Pt1 I1 I2 . 1_455 -121.6(2)
I2 Pt1 S1 C2 . . -179.4(14)
I2 Pt1 S1 C9 . . -72.3(19)
I2 Pt1 S4 C3 . . -164(8)
I2 Pt1 S4 C5 . . 89(8)
I2 Pt1 S7 C6 . . 169.5(12)
I2 Pt1 S7 C8 . . 69.7(18)
S1 Pt1 I1 I2 . 3_756 -168.3(5)
S1 Pt1 I1 I2 . 1_455 -22.3(4)
S1 Pt1 S4 C3 . . 19(2)
S1 Pt1 S4 C5 . . -87.9(12)
S1 Pt1 S7 C6 . . 71.6(13)
S1 Pt1 S7 C8 . . -28.2(18)
S1 C2 C3 S4 . . 53(7)
S4 Pt1 I1 I2 . 1_455 62.0(3)
S4 Pt1 I1 I2 4_556 3_756 2.9(4)
S4 Pt1 I1 I2 4_556 1_455 148.9(3)
S4 Pt1 I1 I2 . 3_756 -83.9(4)
S4 Pt1 S1 C2 . . 0.4(15)
S4 Pt1 S1 C2 4_556 . -74.9(18)
S4 Pt1 S1 C9 . . 107.5(19)
S4 Pt1 S1 C9 4_556 . 32(2)
S4 Pt1 S4 C3 4_556 . 175(2)
S4 Pt1 S4 C5 4_556 . 68.0(11)
S4 Pt1 S7 C6 . . -14.2(12)
S4 Pt1 S7 C6 4_556 . -102.3(13)
S4 Pt1 S7 C8 4_556 . 157.9(19)
S4 Pt1 S7 C8 . . -113.9(19)
S4 C5 C6 S7 . . -46(3)
S7 Pt1 I1 I2 . 3_756 -50.5(17)
S7 Pt1 I1 I2 . 1_455 95.5(16)
S7 Pt1 S1 C2 . . -89.0(15)
S7 Pt1 S1 C9 . . 18.0(19)
S7 Pt1 S4 C3 . . 100(2)
S7 Pt1 S4 C5 . . -7.0(11)
S7 C8 C9 S1 . . -17(7)
C2 S1 C9 C8 . . 87(5)
C3 S4 C5 C6 . . -79(3)
C5 S4 C3 C2 . . 66(7)
C6 S7 C8 C9 . . -72(5)
C8 S7 C6 C5 . . 154(3)
C9 S1 C2 C3 . . -119(4)
